data_4328378
loop_
_publ_author_name
'David Schilter'
'Mark J. Nilges'
'Mrinmoy Chakrabarti'
'Paul A. Lindahl'
'Thomas B. Rauchfuss'
'Matthias Stein'

_publ_section_title
;
 Mixed-Valence Nickel-Iron Dithiolate Models of the [NiFe]-Hydrogenase
 Active Site
;
_journal_name_full 'Inorganic Chemistry'
_journal_page_first 2338
_journal_page_last 2348
_journal_paper_doi 10.1021/ic202329y
_journal_volume 51
_journal_year 2012
_chemical_formula_moiety 'C57 H54 Fe Ni O2 P4 S2, 2(B F4), 4(CH2Cl2)'
_chemical_formula_sum 'C61 H62 B2 Cl8 F8 Fe Ni O2 P4 S2'
_chemical_formula_weight 1586.89
_chemical_name_systematic
; 
? 
;
_space_group_IT_number 2
_symmetry_cell_setting triclinic
_symmetry_space_group_name_Hall '-P 1'
_symmetry_space_group_name_H-M 'P -1'
_atom_sites_solution_hydrogens geom
_atom_sites_solution_primary direct
_atom_sites_solution_secondary difmap
_audit_creation_method SHELXL-97
_audit_update_record
; 
? 
;
_cell_angle_alpha 78.9850(10)
_cell_angle_beta 75.0720(10)
_cell_angle_gamma 64.2600(10)
_cell_formula_units_Z 2
_cell_length_a 13.4045(3)
_cell_length_b 14.1949(4)
_cell_length_c 21.2882(5)
_cell_measurement_reflns_used 9944
_cell_measurement_temperature 193(2)
_cell_measurement_theta_max 25.07
_cell_measurement_theta_min 2.29
_cell_volume 3510.93(15)
_computing_cell_refinement 'SAINT V7.68A (Bruker, 2005)'
_computing_data_collection 'APEX2 V2010.11-3 (Bruker, 2010)'
_computing_data_reduction
; 
SAINT V7.68A, XPREP V2005/2, SADABS V2007/4, TWINABS V2007/5 
(Bruker, 2005 & 2007) 
;
_computing_molecular_graphics
; 
SHELXTL V6.12 (Bruker, 2005), CrystalMaker v2.1.3 (CrystalMaker, 1994) 
;
_computing_publication_material 'XCIF V6.12 (Bruker, 2005)'
_computing_structure_refinement 'SHELXTL V6.12 (Bruker, 2005)'
_computing_structure_solution 'SHELXTL V6.12 (Bruker, 2005)'
_diffrn_ambient_temperature 193(2)
_diffrn_measured_fraction_theta_full 0.991
_diffrn_measured_fraction_theta_max 0.991
_diffrn_measurement_device 'Siemens Platform/ApexII CCD'
_diffrn_measurement_method 'profile data from \f and \w scans'
_diffrn_radiation_monochromator graphite
_diffrn_radiation_source 'normal-focus sealed tube'
_diffrn_radiation_type MoK\a
_diffrn_radiation_wavelength 0.71073
_diffrn_radiation_wavelength_id bm63nasq
_diffrn_reflns_av_R_equivalents 0.0509
_diffrn_reflns_av_sigmaI/netI 0.0634
_diffrn_reflns_limit_h_max 16
_diffrn_reflns_limit_h_min -11
_diffrn_reflns_limit_k_max 17
_diffrn_reflns_limit_k_min -17
_diffrn_reflns_limit_l_max 25
_diffrn_reflns_limit_l_min -25
_diffrn_reflns_number 52991
_diffrn_reflns_theta_full 25.42
_diffrn_reflns_theta_max 25.42
_diffrn_reflns_theta_min 0.99
_exptl_absorpt_coefficient_mu 0.992
_exptl_absorpt_correction_T_max 0.9247
_exptl_absorpt_correction_T_min 0.8252
_exptl_absorpt_correction_type integration
_exptl_absorpt_process_details 'SHELXTL/XPREP V2005/2 (Bruker, 2005)'
_exptl_crystal_colour orange
_exptl_crystal_density_diffrn 1.501
_exptl_crystal_description prism
_exptl_crystal_F_000 1616
_exptl_crystal_id bm63nasq
_exptl_crystal_preparation
; 
The data crystal was mounted using oil (Parantone-N, Exxon) to a 
0.3 mm cryo-loop (Hampton Research) with the (-1 0 -1) scattering 
planes roughly normal to the spindle axis. 
;
_exptl_crystal_size_max 0.261
_exptl_crystal_size_mid 0.237
_exptl_crystal_size_min 0.108
_platon_squeeze_details
; 
The electron count from the "squeeze" model converged in good agreement 
with the four methylene chloride solvent molecules predicted by the complete 
refinement. 
;
_refine_diff_density_max 0.486
_refine_diff_density_min -0.405
_refine_diff_density_rms 0.065
_refine_ls_extinction_method none
_refine_ls_goodness_of_fit_ref 1.011
_refine_ls_hydrogen_treatment noref
_refine_ls_matrix_type full
_refine_ls_number_parameters 786
_refine_ls_number_reflns 12834
_refine_ls_number_restraints 548
_refine_ls_restrained_S_all 1.054
_refine_ls_R_factor_all 0.0697
_refine_ls_R_factor_gt 0.0465
_refine_ls_shift/su_max 0.001
_refine_ls_shift/su_mean 0.000
_refine_ls_structure_factor_coef Fsqd
_refine_ls_weighting_details 'calc w=1/[\s^2^(Fo^2^)+(0.0558P)^2^+0.0000P] where P=(Fo^2^+2Fc^2^)/3'
_refine_ls_weighting_scheme calc
_refine_ls_wR_factor_gt 0.1053
_refine_ls_wR_factor_ref 0.1126
_reflns_number_gt 8867
_reflns_number_total 12834
_reflns_threshold_expression >2sigma(I)
_cod_data_source_file ic202329y_si_002_2.cif
_cod_data_source_block bm63nasq
_cod_original_sg_symbol_H-M 'P -1 '
_cod_database_code 4328378

loop_
_symmetry_equiv_pos_as_xyz
'x, y, z'
'-x, -y, -z'

loop_
_atom_site_label
_atom_site_type_symbol
_atom_site_fract_x
_atom_site_fract_y
_atom_site_fract_z
_atom_site_U_iso_or_equiv
_atom_site_adp_type
_atom_site_occupancy
_atom_site_symmetry_multiplicity
_atom_site_calc_flag
_atom_site_refinement_flags
_atom_site_disorder_assembly
_atom_site_disorder_group
Fe1 Fe 0.68635(4) 0.40998(3) 0.32216(2) 0.02362(12) Uani 1 1 d . . .
Ni1 Ni 0.52162(3) 0.60100(3) 0.240033(18) 0.02395(11) Uani 1 1 d . . .
P1 P 0.86002(7) 0.37977(7) 0.33456(4) 0.0280(2) Uani 1 1 d . . .
P2 P 0.73378(7) 0.23516(6) 0.34343(4) 0.0272(2) Uani 1 1 d . . .
P3 P 0.53728(8) 0.74180(7) 0.18429(4) 0.0300(2) Uani 1 1 d . . .
P4 P 0.39994(7) 0.62274(6) 0.18178(4) 0.0275(2) Uani 1 1 d . . .
S1 S 0.62261(7) 0.59189(6) 0.31056(4) 0.02734(19) Uani 1 1 d . . .
S2 S 0.50741(7) 0.45732(6) 0.30098(4) 0.02633(19) Uani 1 1 d . . .
O1 O 0.6115(2) 0.41142(18) 0.46462(11) 0.0421(6) Uani 1 1 d . . .
O2 O 0.78856(19) 0.38289(17) 0.18267(11) 0.0370(6) Uani 1 1 d . . .
C1 C 0.8597(3) 0.4379(3) 0.40363(15) 0.0317(8) Uani 1 1 d . . .
C2 C 0.8738(3) 0.3800(3) 0.46361(16) 0.0392(9) Uani 1 1 d . . .
H2A H 0.8889 0.3074 0.4681 0.047 Uiso 1 1 calc R . .
C3 C 0.8659(3) 0.4277(3) 0.51706(18) 0.0511(11) Uani 1 1 d . . .
H3A H 0.8773 0.3870 0.5576 0.061 Uiso 1 1 calc R . .
C4 C 0.8421(4) 0.5321(4) 0.51176(19) 0.0546(11) Uani 1 1 d . . .
H4A H 0.8358 0.5644 0.5486 0.065 Uiso 1 1 calc R . .
C5 C 0.8270(4) 0.5909(3) 0.4526(2) 0.0555(11) Uani 1 1 d . . .
H5A H 0.8111 0.6636 0.4488 0.067 Uiso 1 1 calc R . .
C6 C 0.8349(3) 0.5449(3) 0.39882(18) 0.0427(9) Uani 1 1 d . . .
H6A H 0.8234 0.5862 0.3585 0.051 Uiso 1 1 calc R . .
C7 C 0.9497(3) 0.4211(3) 0.26531(15) 0.0329(8) Uani 1 1 d . . .
C8 C 0.9045(3) 0.5164(3) 0.22848(18) 0.0484(10) Uani 1 1 d . . .
H8A H 0.8271 0.5613 0.2410 0.058 Uiso 1 1 calc R . .
C9 C 0.9697(4) 0.5470(4) 0.1743(2) 0.0589(12) Uani 1 1 d . . .
H9A H 0.9373 0.6125 0.1500 0.071 Uiso 1 1 calc R . .
C10 C 1.0810(4) 0.4830(4) 0.1555(2) 0.0604(12) Uani 1 1 d . . .
H10A H 1.1258 0.5036 0.1179 0.073 Uiso 1 1 calc R . .
C11 C 1.1281(3) 0.3891(4) 0.1909(2) 0.0590(12) Uani 1 1 d . . .
H11A H 1.2056 0.3450 0.1777 0.071 Uiso 1 1 calc R . .
C12 C 1.0632(3) 0.3575(3) 0.24610(19) 0.0477(10) Uani 1 1 d . . .
H12A H 1.0968 0.2924 0.2705 0.057 Uiso 1 1 calc R . .
C13 C 0.9354(3) 0.2368(3) 0.34867(16) 0.0344(8) Uani 1 1 d . . .
H13A H 0.9733 0.2063 0.3063 0.041 Uiso 1 1 calc R . .
H13B H 0.9939 0.2204 0.3742 0.041 Uiso 1 1 calc R . .
C14 C 0.8518(3) 0.1883(3) 0.38595(16) 0.0326(8) Uani 1 1 d . . .
H14A H 0.8235 0.2091 0.4312 0.039 Uiso 1 1 calc R . .
H14B H 0.8901 0.1107 0.3879 0.039 Uiso 1 1 calc R . .
C15 C 0.6245(3) 0.1985(2) 0.39778(16) 0.0325(8) Uani 1 1 d . . .
C16 C 0.6241(4) 0.1719(3) 0.46419(18) 0.0512(10) Uani 1 1 d . . .
H16A H 0.6826 0.1707 0.4822 0.061 Uiso 1 1 calc R . .
C17 C 0.5370(5) 0.1470(4) 0.5039(2) 0.0695(13) Uani 1 1 d . . .
H17A H 0.5360 0.1291 0.5494 0.083 Uiso 1 1 calc R . .
C18 C 0.4537(4) 0.1481(4) 0.4785(3) 0.0734(14) Uani 1 1 d . . .
H18A H 0.3956 0.1298 0.5061 0.088 Uiso 1 1 calc R . .
C19 C 0.4526(4) 0.1759(3) 0.4124(2) 0.0635(12) Uani 1 1 d . . .
H19A H 0.3929 0.1784 0.3949 0.076 Uiso 1 1 calc R . .
C20 C 0.5383(3) 0.1997(3) 0.37267(19) 0.0473(10) Uani 1 1 d . . .
H20A H 0.5386 0.2172 0.3273 0.057 Uiso 1 1 calc R . .
C21 C 0.7819(3) 0.1568(2) 0.27487(15) 0.0284(7) Uani 1 1 d . . .
C22 C 0.7220(3) 0.1910(3) 0.22410(16) 0.0374(8) Uani 1 1 d . . .
H22A H 0.6565 0.2551 0.2256 0.045 Uiso 1 1 calc R . .
C23 C 0.7579(3) 0.1315(3) 0.17142(18) 0.0468(10) Uani 1 1 d . . .
H23A H 0.7176 0.1558 0.1368 0.056 Uiso 1 1 calc R . .
C24 C 0.8517(4) 0.0374(3) 0.16913(19) 0.0511(10) Uani 1 1 d . . .
H24A H 0.8757 -0.0035 0.1333 0.061 Uiso 1 1 calc R . .
C25 C 0.9100(3) 0.0035(3) 0.21893(19) 0.0516(11) Uani 1 1 d . . .
H25A H 0.9746 -0.0613 0.2174 0.062 Uiso 1 1 calc R . .
C26 C 0.8768(3) 0.0618(3) 0.27151(17) 0.0397(9) Uani 1 1 d . . .
H26A H 0.9189 0.0370 0.3054 0.048 Uiso 1 1 calc R . .
C27 C 0.6385(3) 0.4121(2) 0.40924(16) 0.0295(7) Uani 1 1 d . . .
C28 C 0.7460(3) 0.3957(2) 0.23585(16) 0.0278(7) Uani 1 1 d . . .
C29 C 0.5032(3) 0.6428(3) 0.37884(15) 0.0336(8) Uani 1 1 d . . .
H29A H 0.5282 0.6064 0.4201 0.040 Uiso 1 1 calc R . .
H29B H 0.4841 0.7183 0.3794 0.040 Uiso 1 1 calc R . .
C30 C 0.3964(3) 0.6306(3) 0.37738(16) 0.0364(8) Uani 1 1 d . . .
H30A H 0.3407 0.6569 0.4176 0.044 Uiso 1 1 calc R . .
H30B H 0.3646 0.6773 0.3401 0.044 Uiso 1 1 calc R . .
C31 C 0.4056(3) 0.5220(3) 0.37210(15) 0.0351(8) Uani 1 1 d . . .
H31A H 0.3302 0.5274 0.3703 0.042 Uiso 1 1 calc R . .
H31B H 0.4275 0.4769 0.4122 0.042 Uiso 1 1 calc R . .
C32 C 0.5613(3) 0.8252(3) 0.22859(16) 0.0349(8) Uani 1 1 d . . .
C33 C 0.6690(4) 0.8212(3) 0.2224(2) 0.0512(10) Uani 1 1 d . . .
H33A H 0.7306 0.7785 0.1923 0.061 Uiso 1 1 calc R . .
C34 C 0.6858(4) 0.8799(4) 0.2607(2) 0.0671(13) Uani 1 1 d . . .
H34A H 0.7590 0.8780 0.2562 0.080 Uiso 1 1 calc R . .
C35 C 0.5982(5) 0.9401(4) 0.3047(2) 0.0699(15) Uani 1 1 d . . .
H35A H 0.6114 0.9786 0.3313 0.084 Uiso 1 1 calc R . .
C36 C 0.4922(4) 0.9460(3) 0.31118(19) 0.0561(12) Uani 1 1 d . . .
H36A H 0.4316 0.9899 0.3412 0.067 Uiso 1 1 calc R . .
C37 C 0.4723(4) 0.8874(3) 0.27366(17) 0.0464(10) Uani 1 1 d . . .
H37A H 0.3986 0.8901 0.2789 0.056 Uiso 1 1 calc R . .
C38 C 0.6479(3) 0.7145(3) 0.11163(15) 0.0333(8) Uani 1 1 d . . .
C39 C 0.6674(4) 0.7947(3) 0.0693(2) 0.0669(14) Uani 1 1 d . . .
H39A H 0.6205 0.8657 0.0775 0.080 Uiso 1 1 calc R . .
C40 C 0.7546(5) 0.7721(4) 0.0154(2) 0.0792(16) Uani 1 1 d . . .
H40A H 0.7677 0.8276 -0.0131 0.095 Uiso 1 1 calc R . .
C41 C 0.8223(4) 0.6697(3) 0.00282(19) 0.0559(11) Uani 1 1 d . . .
H41A H 0.8816 0.6542 -0.0346 0.067 Uiso 1 1 calc R . .
C42 C 0.8042(3) 0.5912(3) 0.04384(19) 0.0500(10) Uani 1 1 d . . .
H42A H 0.8513 0.5203 0.0355 0.060 Uiso 1 1 calc R . .
C43 C 0.7169(3) 0.6134(3) 0.09832(17) 0.0412(9) Uani 1 1 d . . .
H43A H 0.7052 0.5572 0.1268 0.049 Uiso 1 1 calc R . .
C44 C 0.4046(3) 0.8200(3) 0.15617(17) 0.0364(8) Uani 1 1 d . . .
H44A H 0.3445 0.8547 0.1929 0.044 Uiso 1 1 calc R . .
H44B H 0.4136 0.8750 0.1217 0.044 Uiso 1 1 calc R . .
C45 C 0.3728(3) 0.7470(2) 0.12932(15) 0.0345(8) Uani 1 1 d . . .
H45A H 0.4174 0.7323 0.0846 0.041 Uiso 1 1 calc R . .
H45B H 0.2918 0.7817 0.1268 0.041 Uiso 1 1 calc R . .
C46 C 0.2652(3) 0.6352(3) 0.23489(15) 0.0307(8) Uani 1 1 d . . .
C47 C 0.2380(3) 0.5485(3) 0.25349(17) 0.0421(9) Uani 1 1 d . . .
H47A H 0.2891 0.4824 0.2379 0.051 Uiso 1 1 calc R . .
C48 C 0.1357(4) 0.5591(4) 0.29500(19) 0.0557(11) Uani 1 1 d . . .
H48A H 0.1162 0.5003 0.3073 0.067 Uiso 1 1 calc R . .
C49 C 0.0625(3) 0.6545(4) 0.31845(19) 0.0545(11) Uani 1 1 d . . .
H49A H -0.0077 0.6616 0.3464 0.065 Uiso 1 1 calc R . .
C50 C 0.0905(3) 0.7390(4) 0.30163(19) 0.0551(11) Uani 1 1 d . . .
H50A H 0.0406 0.8040 0.3190 0.066 Uiso 1 1 calc R . .
C51 C 0.1913(3) 0.7308(3) 0.25938(17) 0.0426(9) Uani 1 1 d . . .
H51A H 0.2097 0.7902 0.2473 0.051 Uiso 1 1 calc R . .
C52 C 0.4328(3) 0.5238(2) 0.12854(14) 0.0282(7) Uani 1 1 d . . .
C53 C 0.3515(3) 0.5288(3) 0.09682(16) 0.0393(9) Uani 1 1 d . . .
H53A H 0.2781 0.5838 0.1033 0.047 Uiso 1 1 calc R . .
C54 C 0.3788(3) 0.4528(3) 0.05580(17) 0.0467(10) Uani 1 1 d . . .
H54A H 0.3240 0.4571 0.0334 0.056 Uiso 1 1 calc R . .
C55 C 0.4824(4) 0.3724(3) 0.04696(17) 0.0482(10) Uani 1 1 d . . .
H55A H 0.4982 0.3193 0.0201 0.058 Uiso 1 1 calc R . .
C56 C 0.5647(3) 0.3672(3) 0.07653(17) 0.0454(10) Uani 1 1 d . . .
H56A H 0.6383 0.3128 0.0685 0.054 Uiso 1 1 calc R . .
C57 C 0.5392(3) 0.4425(3) 0.11833(16) 0.0372(8) Uani 1 1 d . . .
H57A H 0.5951 0.4381 0.1400 0.045 Uiso 1 1 calc R . .
B1 B 0.7465(9) 0.0479(9) 0.0046(5) 0.056(3) Uani 0.51(2) 1 d PDU A 1
F1 F 0.7636(13) -0.0218(7) 0.0594(6) 0.069(3) Uani 0.51(2) 1 d PDU A 1
F2 F 0.8487(10) 0.0234(11) -0.0392(8) 0.093(3) Uani 0.51(2) 1 d PDU A 1
F3 F 0.6696(13) 0.0396(16) -0.0242(7) 0.070(4) Uani 0.51(2) 1 d PDU A 1
F4 F 0.7084(16) 0.1489(8) 0.0208(8) 0.069(3) Uani 0.51(2) 1 d PDU A 1
B1B B 0.7351(10) 0.0451(9) 0.0098(5) 0.057(3) Uani 0.49(2) 1 d PDU A 2
F1B F 0.7075(16) 0.0034(11) 0.0725(4) 0.081(3) Uani 0.49(2) 1 d PDU A 2
F2B F 0.8506(9) -0.0015(9) -0.0115(8) 0.086(3) Uani 0.49(2) 1 d PDU A 2
F3B F 0.6832(12) 0.0251(16) -0.0314(7) 0.064(3) Uani 0.49(2) 1 d PDU A 2
F4B F 0.6996(17) 0.1519(8) 0.0101(9) 0.071(4) Uani 0.49(2) 1 d PDU A 2
B2 B 0.1556(7) 0.9091(8) 0.4021(5) 0.064(4) Uani 0.419(7) 1 d PDU B 1
F5 F 0.0586(5) 0.9411(7) 0.3803(4) 0.076(2) Uani 0.419(7) 1 d PDU B 1
F6 F 0.1583(12) 0.9948(8) 0.4192(5) 0.151(4) Uani 0.419(7) 1 d PDU B 1
F7 F 0.2460(7) 0.8710(9) 0.3530(5) 0.082(3) Uani 0.419(7) 1 d PDU B 1
F8 F 0.1636(12) 0.8389(10) 0.4557(5) 0.098(4) Uani 0.419(7) 1 d PDU B 1
B2B B 0.1664(6) 0.9017(5) 0.4031(4) 0.057(3) Uani 0.581(7) 1 d PDU B 2
F5B F 0.0729(5) 0.9915(5) 0.4050(4) 0.103(2) Uani 0.581(7) 1 d PDU B 2
F6B F 0.2513(5) 0.9180(6) 0.4167(3) 0.118(2) Uani 0.581(7) 1 d PDU B 2
F7B F 0.2093(7) 0.8690(7) 0.3418(3) 0.093(3) Uani 0.581(7) 1 d PDU B 2
F8B F 0.1490(8) 0.8199(6) 0.4424(4) 0.098(3) Uani 0.581(7) 1 d PDU B 2

loop_
_atom_site_aniso_label
_atom_site_aniso_U_11
_atom_site_aniso_U_22
_atom_site_aniso_U_33
_atom_site_aniso_U_23
_atom_site_aniso_U_13
_atom_site_aniso_U_12
Fe1 0.0236(3) 0.0251(2) 0.0203(2) -0.00228(18) -0.00378(19) -0.0084(2)
Ni1 0.0255(2) 0.0245(2) 0.0209(2) -0.00196(16) -0.00438(17) -0.00939(18)
P1 0.0245(5) 0.0329(5) 0.0260(4) -0.0050(4) -0.0055(4) -0.0099(4)
P2 0.0297(5) 0.0248(4) 0.0247(4) -0.0014(3) -0.0060(4) -0.0088(4)
P3 0.0367(5) 0.0268(5) 0.0268(4) -0.0008(4) -0.0062(4) -0.0139(4)
P4 0.0283(5) 0.0289(5) 0.0243(4) -0.0034(3) -0.0063(4) -0.0097(4)
S1 0.0298(5) 0.0255(4) 0.0273(4) -0.0029(3) -0.0074(4) -0.0106(4)
S2 0.0254(4) 0.0274(4) 0.0258(4) -0.0011(3) -0.0051(3) -0.0110(4)
O1 0.0460(16) 0.0473(15) 0.0238(13) -0.0021(11) -0.0020(11) -0.0138(12)
O2 0.0404(15) 0.0393(14) 0.0230(13) -0.0046(10) -0.0008(11) -0.0108(11)
C1 0.0255(19) 0.045(2) 0.0269(17) -0.0090(15) -0.0006(15) -0.0163(16)
C2 0.042(2) 0.046(2) 0.0308(19) -0.0049(16) -0.0086(17) -0.0178(18)
C3 0.059(3) 0.074(3) 0.031(2) -0.0062(19) -0.0130(19) -0.034(2)
C4 0.063(3) 0.072(3) 0.044(2) -0.027(2) 0.001(2) -0.038(2)
C5 0.065(3) 0.053(3) 0.059(3) -0.020(2) -0.008(2) -0.029(2)
C6 0.053(2) 0.041(2) 0.039(2) -0.0036(17) -0.0095(18) -0.0236(19)
C7 0.028(2) 0.048(2) 0.0290(18) -0.0129(16) 0.0008(15) -0.0211(17)
C8 0.030(2) 0.068(3) 0.044(2) 0.004(2) -0.0021(18) -0.023(2)
C9 0.048(3) 0.083(3) 0.046(2) 0.011(2) -0.004(2) -0.037(3)
C10 0.065(3) 0.095(4) 0.040(2) -0.016(2) 0.007(2) -0.055(3)
C11 0.034(2) 0.084(3) 0.061(3) -0.033(3) 0.020(2) -0.031(2)
C12 0.035(2) 0.057(3) 0.051(2) -0.021(2) 0.0017(19) -0.017(2)
C13 0.0276(19) 0.036(2) 0.0376(19) -0.0080(15) -0.0144(16) -0.0052(16)
C14 0.033(2) 0.0276(18) 0.0316(18) -0.0028(14) -0.0097(15) -0.0048(15)
C15 0.038(2) 0.0218(17) 0.0328(19) -0.0044(14) 0.0013(16) -0.0115(15)
C16 0.066(3) 0.054(3) 0.033(2) -0.0035(18) 0.002(2) -0.030(2)
C17 0.094(4) 0.072(3) 0.041(2) 0.000(2) 0.007(3) -0.044(3)
C18 0.073(4) 0.077(3) 0.075(3) -0.012(3) 0.022(3) -0.052(3)
C19 0.058(3) 0.068(3) 0.066(3) -0.006(2) 0.005(2) -0.037(3)
C20 0.043(2) 0.055(3) 0.048(2) -0.0075(19) 0.0008(19) -0.028(2)
C21 0.0319(19) 0.0243(17) 0.0294(17) -0.0015(14) -0.0054(15) -0.0124(15)
C22 0.040(2) 0.033(2) 0.039(2) -0.0033(16) -0.0105(17) -0.0124(17)
C23 0.065(3) 0.043(2) 0.040(2) -0.0036(18) -0.021(2) -0.023(2)
C24 0.068(3) 0.042(2) 0.045(2) -0.0173(19) -0.010(2) -0.018(2)
C25 0.057(3) 0.035(2) 0.053(2) -0.0119(19) -0.012(2) -0.0054(19)
C26 0.048(2) 0.031(2) 0.035(2) -0.0033(16) -0.0103(17) -0.0097(18)
C27 0.0272(19) 0.0246(17) 0.032(2) -0.0007(14) -0.0083(15) -0.0052(15)
C28 0.0256(18) 0.0226(17) 0.032(2) -0.0020(14) -0.0074(16) -0.0064(14)
C29 0.041(2) 0.0281(18) 0.0265(17) -0.0075(14) -0.0057(16) -0.0082(16)
C30 0.034(2) 0.037(2) 0.0265(18) -0.0072(15) -0.0010(15) -0.0046(16)
C31 0.0253(19) 0.049(2) 0.0245(17) -0.0022(15) 0.0006(15) -0.0126(17)
C32 0.050(2) 0.0275(18) 0.0333(19) 0.0019(15) -0.0145(18) -0.0192(17)
C33 0.053(3) 0.049(2) 0.061(3) -0.006(2) -0.014(2) -0.027(2)
C34 0.074(3) 0.067(3) 0.084(3) -0.002(3) -0.030(3) -0.045(3)
C35 0.121(5) 0.055(3) 0.058(3) -0.002(2) -0.039(3) -0.048(3)
C36 0.089(4) 0.039(2) 0.041(2) -0.0061(18) -0.021(2) -0.021(2)
C37 0.064(3) 0.038(2) 0.037(2) -0.0025(17) -0.013(2) -0.018(2)
C38 0.039(2) 0.035(2) 0.0268(18) -0.0047(15) -0.0016(16) -0.0178(17)
C39 0.094(4) 0.029(2) 0.052(3) -0.0017(19) 0.016(3) -0.020(2)
C40 0.117(4) 0.060(3) 0.046(3) 0.000(2) 0.024(3) -0.047(3)
C41 0.066(3) 0.065(3) 0.037(2) -0.012(2) 0.010(2) -0.035(2)
C42 0.048(3) 0.044(2) 0.054(3) -0.0132(19) 0.002(2) -0.018(2)
C43 0.042(2) 0.036(2) 0.039(2) 0.0008(16) -0.0026(18) -0.0143(18)
C44 0.042(2) 0.0279(18) 0.0346(19) 0.0005(15) -0.0105(17) -0.0102(16)
C45 0.041(2) 0.0337(19) 0.0264(17) -0.0013(14) -0.0109(16) -0.0111(17)
C46 0.0263(19) 0.037(2) 0.0260(17) -0.0050(15) -0.0084(15) -0.0080(16)
C47 0.044(2) 0.050(2) 0.038(2) -0.0107(17) -0.0027(18) -0.0245(19)
C48 0.055(3) 0.091(3) 0.040(2) -0.016(2) 0.002(2) -0.051(3)
C49 0.032(2) 0.090(3) 0.038(2) -0.018(2) 0.0054(18) -0.024(2)
C50 0.038(2) 0.067(3) 0.044(2) -0.019(2) 0.000(2) -0.005(2)
C51 0.039(2) 0.049(2) 0.033(2) -0.0089(17) -0.0037(18) -0.0118(19)
C52 0.0325(19) 0.0285(18) 0.0233(16) -0.0045(13) -0.0028(15) -0.0126(16)
C53 0.031(2) 0.051(2) 0.035(2) -0.0161(17) -0.0053(16) -0.0102(18)
C54 0.051(3) 0.067(3) 0.035(2) -0.0107(19) -0.0102(19) -0.032(2)
C55 0.071(3) 0.051(2) 0.0278(19) -0.0128(17) 0.004(2) -0.033(2)
C56 0.049(2) 0.035(2) 0.038(2) -0.0107(17) 0.0016(19) -0.0072(18)
C57 0.040(2) 0.036(2) 0.0319(19) -0.0049(16) -0.0085(17) -0.0116(18)
B1 0.077(5) 0.045(4) 0.052(5) -0.008(4) -0.027(4) -0.020(4)
F1 0.086(6) 0.055(4) 0.068(5) 0.008(3) -0.049(4) -0.016(4)
F2 0.092(5) 0.091(6) 0.094(6) -0.041(5) 0.005(4) -0.036(4)
F3 0.081(5) 0.069(6) 0.064(6) -0.005(5) -0.031(4) -0.025(5)
F4 0.103(5) 0.043(4) 0.055(5) -0.018(3) -0.031(4) -0.010(4)
B1B 0.077(5) 0.047(5) 0.049(5) -0.010(4) -0.030(4) -0.017(4)
F1B 0.113(7) 0.083(5) 0.056(4) -0.006(3) -0.026(4) -0.042(5)
F2B 0.068(4) 0.071(5) 0.097(6) -0.016(4) -0.031(4) 0.003(3)
F3B 0.083(6) 0.060(5) 0.050(4) -0.020(4) -0.030(4) -0.014(4)
F4B 0.102(6) 0.041(4) 0.060(6) -0.018(3) -0.027(5) -0.009(4)
B2 0.072(5) 0.058(5) 0.065(5) -0.005(5) -0.021(5) -0.024(5)
F5 0.065(4) 0.080(5) 0.083(4) 0.008(3) -0.043(3) -0.020(3)
F6 0.162(7) 0.118(6) 0.185(6) -0.059(5) -0.039(6) -0.047(5)
F7 0.047(4) 0.086(5) 0.077(5) 0.022(4) 0.011(4) -0.019(4)
F8 0.102(6) 0.105(6) 0.050(4) 0.023(4) -0.033(4) -0.011(5)
B2B 0.070(5) 0.052(4) 0.055(4) -0.006(4) -0.024(4) -0.024(4)
F5B 0.062(3) 0.067(4) 0.135(5) 0.010(3) -0.026(3) 0.012(3)
F6B 0.098(4) 0.138(5) 0.135(4) -0.026(4) -0.047(3) -0.044(4)
F7B 0.131(6) 0.083(4) 0.061(3) -0.016(3) -0.024(4) -0.033(4)
F8B 0.089(4) 0.068(4) 0.089(5) 0.021(3) 0.018(4) -0.019(3)

loop_
_atom_type_symbol
_atom_type_description
_atom_type_scat_dispersion_real
_atom_type_scat_dispersion_imag
_atom_type_scat_source
C C 0.0033 0.0016 'International Tables Vol C Tables 4.2.6.8 and 6.1.1.4'
H H 0.0000 0.0000 'International Tables Vol C Tables 4.2.6.8 and 6.1.1.4'
B B 0.0013 0.0007 'International Tables Vol C Tables 4.2.6.8 and 6.1.1.4'
O O 0.0106 0.0060 'International Tables Vol C Tables 4.2.6.8 and 6.1.1.4'
F F 0.0171 0.0103 'International Tables Vol C Tables 4.2.6.8 and 6.1.1.4'
P P 0.1023 0.0942 'International Tables Vol C Tables 4.2.6.8 and 6.1.1.4'
S S 0.1246 0.1234 'International Tables Vol C Tables 4.2.6.8 and 6.1.1.4'
Cl Cl 0.1484 0.1585 'International Tables Vol C Tables 4.2.6.8 and 6.1.1.4'
Fe Fe 0.3463 0.8444 'International Tables Vol C Tables 4.2.6.8 and 6.1.1.4'
Ni Ni 0.3393 1.1124 'International Tables Vol C Tables 4.2.6.8 and 6.1.1.4'

loop_
_exptl_crystal_face_index_h
_exptl_crystal_face_index_k
_exptl_crystal_face_index_l
_exptl_crystal_face_perp_dist
0.00 1.00 0.00 0.0540
0.00 -1.00 0.00 0.0390
0.00 0.00 -1.00 0.0800
0.00 0.00 1.00 0.1250
-1.00 0.00 0.00 0.0890
1.00 0.00 0.00 0.0420
-1.00 0.00 -1.00 0.0830

loop_
_geom_angle_atom_site_label_1
_geom_angle_atom_site_label_2
_geom_angle_atom_site_label_3
_geom_angle
C27 Fe1 C28 174.38(14)
C27 Fe1 P1 89.26(10)
C28 Fe1 P1 87.16(10)
C27 Fe1 P2 84.23(10)
C28 Fe1 P2 91.29(10)
P1 Fe1 P2 87.88(3)
C27 Fe1 S1 90.23(10)
C28 Fe1 S1 94.39(10)
P1 Fe1 S1 94.90(3)
P2 Fe1 S1 173.78(4)
C27 Fe1 S2 94.54(10)
C28 Fe1 S2 89.43(10)
P1 Fe1 S2 173.53(4)
P2 Fe1 S2 97.70(3)
S1 Fe1 S2 79.87(3)
P4 Ni1 P3 87.03(3)
P4 Ni1 S1 171.23(4)
P3 Ni1 S1 93.82(3)
P4 Ni1 S2 95.06(3)
P3 Ni1 S2 177.64(4)
S1 Ni1 S2 83.95(3)
C1 P1 C7 105.21(15)
C1 P1 C13 107.68(15)
C7 P1 C13 105.68(16)
C1 P1 Fe1 113.93(11)
C7 P1 Fe1 117.13(11)
C13 P1 Fe1 106.61(11)
C21 P2 C15 104.88(15)
C21 P2 C14 106.82(15)
C15 P2 C14 106.85(15)
C21 P2 Fe1 118.19(10)
C15 P2 Fe1 115.07(11)
C14 P2 Fe1 104.28(11)
C38 P3 C32 106.20(16)
C38 P3 C44 106.33(16)
C32 P3 C44 107.46(16)
C38 P3 Ni1 113.55(11)
C32 P3 Ni1 116.06(11)
C44 P3 Ni1 106.69(12)
C52 P4 C46 105.47(15)
C52 P4 C45 105.97(14)
C46 P4 C45 106.42(15)
C52 P4 Ni1 118.99(11)
C46 P4 Ni1 109.98(10)
C45 P4 Ni1 109.29(11)
C29 S1 Ni1 96.98(11)
C29 S1 Fe1 107.32(11)
Ni1 S1 Fe1 89.61(3)
C31 S2 Ni1 98.23(11)
C31 S2 Fe1 106.13(11)
Ni1 S2 Fe1 88.55(3)
C2 C1 C6 118.6(3)
C2 C1 P1 121.2(3)
C6 C1 P1 120.0(3)
C1 C2 C3 120.4(4)
C1 C2 H2A 119.8
C3 C2 H2A 119.8
C4 C3 C2 120.6(4)
C4 C3 H3A 119.7
C2 C3 H3A 119.7
C3 C4 C5 119.7(4)
C3 C4 H4A 120.1
C5 C4 H4A 120.1
C4 C5 C6 120.5(4)
C4 C5 H5A 119.7
C6 C5 H5A 119.7
C5 C6 C1 120.2(3)
C5 C6 H6A 119.9
C1 C6 H6A 119.9
C12 C7 C8 117.9(3)
C12 C7 P1 121.5(3)
C8 C7 P1 120.5(3)
C9 C8 C7 121.4(4)
C9 C8 H8A 119.3
C7 C8 H8A 119.3
C10 C9 C8 119.9(4)
C10 C9 H9A 120.0
C8 C9 H9A 120.0
C9 C10 C11 120.0(4)
C9 C10 H10A 120.0
C11 C10 H10A 120.0
C10 C11 C12 120.6(4)
C10 C11 H11A 119.7
C12 C11 H11A 119.7
C7 C12 C11 120.0(4)
C7 C12 H12A 120.0
C11 C12 H12A 120.0
C14 C13 P1 109.9(2)
C14 C13 H13A 109.7
P1 C13 H13A 109.7
C14 C13 H13B 109.7
P1 C13 H13B 109.7
H13A C13 H13B 108.2
C13 C14 P2 108.7(2)
C13 C14 H14A 109.9
P2 C14 H14A 109.9
C13 C14 H14B 109.9
P2 C14 H14B 109.9
H14A C14 H14B 108.3
C20 C15 C16 119.3(3)
C20 C15 P2 119.2(3)
C16 C15 P2 121.4(3)
C15 C16 C17 119.2(4)
C15 C16 H16A 120.4
C17 C16 H16A 120.4
C18 C17 C16 120.6(4)
C18 C17 H17A 119.7
C16 C17 H17A 119.7
C17 C18 C19 120.6(4)
C17 C18 H18A 119.7
C19 C18 H18A 119.7
C20 C19 C18 119.4(4)
C20 C19 H19A 120.3
C18 C19 H19A 120.3
C19 C20 C15 120.9(4)
C19 C20 H20A 119.5
C15 C20 H20A 119.5
C26 C21 C22 118.4(3)
C26 C21 P2 121.8(2)
C22 C21 P2 119.8(2)
C23 C22 C21 120.2(3)
C23 C22 H22A 119.9
C21 C22 H22A 119.9
C24 C23 C22 120.5(3)
C24 C23 H23A 119.8
C22 C23 H23A 119.8
C25 C24 C23 119.4(4)
C25 C24 H24A 120.3
C23 C24 H24A 120.3
C24 C25 C26 121.3(4)
C24 C25 H25A 119.3
C26 C25 H25A 119.3
C25 C26 C21 120.1(3)
C25 C26 H26A 119.9
C21 C26 H26A 119.9
O1 C27 Fe1 177.9(3)
O2 C28 Fe1 176.4(3)
C30 C29 S1 115.7(2)
C30 C29 H29A 108.4
S1 C29 H29A 108.4
C30 C29 H29B 108.4
S1 C29 H29B 108.4
H29A C29 H29B 107.4
C31 C30 C29 118.3(3)
C31 C30 H30A 107.7
C29 C30 H30A 107.7
C31 C30 H30B 107.7
C29 C30 H30B 107.7
H30A C30 H30B 107.1
C30 C31 S2 114.8(2)
C30 C31 H31A 108.6
S2 C31 H31A 108.6
C30 C31 H31B 108.6
S2 C31 H31B 108.6
H31A C31 H31B 107.5
C33 C32 C37 119.3(3)
C33 C32 P3 121.1(3)
C37 C32 P3 119.4(3)
C34 C33 C32 119.5(4)
C34 C33 H33A 120.2
C32 C33 H33A 120.2
C35 C34 C33 120.5(4)
C35 C34 H34A 119.7
C33 C34 H34A 119.7
C36 C35 C34 120.9(4)
C36 C35 H35A 119.5
C34 C35 H35A 119.5
C35 C36 C37 120.1(4)
C35 C36 H36A 120.0
C37 C36 H36A 120.0
C32 C37 C36 119.6(4)
C32 C37 H37A 120.2
C36 C37 H37A 120.2
C43 C38 C39 118.1(3)
C43 C38 P3 120.5(3)
C39 C38 P3 121.4(3)
C40 C39 C38 120.5(4)
C40 C39 H39A 119.7
C38 C39 H39A 119.7
C41 C40 C39 120.2(4)
C41 C40 H40A 119.9
C39 C40 H40A 119.9
C42 C41 C40 119.6(4)
C42 C41 H41A 120.2
C40 C41 H41A 120.2
C41 C42 C43 120.4(4)
C41 C42 H42A 119.8
C43 C42 H42A 119.8
C38 C43 C42 121.1(3)
C38 C43 H43A 119.5
C42 C43 H43A 119.5
C45 C44 P3 108.2(2)
C45 C44 H44A 110.1
P3 C44 H44A 110.1
C45 C44 H44B 110.1
P3 C44 H44B 110.1
H44A C44 H44B 108.4
C44 C45 P4 110.7(2)
C44 C45 H45A 109.5
P4 C45 H45A 109.5
C44 C45 H45B 109.5
P4 C45 H45B 109.5
H45A C45 H45B 108.1
C51 C46 C47 119.7(3)
C51 C46 P4 119.8(3)
C47 C46 P4 120.4(3)
C48 C47 C46 119.6(4)
C48 C47 H47A 120.2
C46 C47 H47A 120.2
C49 C48 C47 120.2(4)
C49 C48 H48A 119.9
C47 C48 H48A 119.9
C50 C49 C48 120.2(4)
C50 C49 H49A 119.9
C48 C49 H49A 119.9
C49 C50 C51 120.6(4)
C49 C50 H50A 119.7
C51 C50 H50A 119.7
C50 C51 C46 119.6(4)
C50 C51 H51A 120.2
C46 C51 H51A 120.2
C57 C52 C53 119.1(3)
C57 C52 P4 120.5(2)
C53 C52 P4 120.4(3)
C54 C53 C52 119.4(3)
C54 C53 H53A 120.3
C52 C53 H53A 120.3
C55 C54 C53 121.2(3)
C55 C54 H54A 119.4
C53 C54 H54A 119.4
C54 C55 C56 120.4(4)
C54 C55 H55A 119.8
C56 C55 H55A 119.8
C55 C56 C57 119.4(4)
C55 C56 H56A 120.3
C57 C56 H56A 120.3
C52 C57 C56 120.4(3)
C52 C57 H57A 119.8
C56 C57 H57A 119.8
F1 B1 F4 110.1(8)
F1 B1 F3 110.3(8)
F4 B1 F3 110.1(8)
F1 B1 F2 108.2(7)
F4 B1 F2 109.1(8)
F3 B1 F2 109.0(8)
F4B B1B F1B 108.9(8)
F4B B1B F2B 110.3(8)
F1B B1B F2B 109.1(7)
F4B B1B F3B 110.0(8)
F1B B1B F3B 109.9(8)
F2B B1B F3B 108.8(8)
F5 B2 F6 107.3(8)
F5 B2 F8 114.0(8)
F6 B2 F8 106.9(8)
F5 B2 F7 110.0(7)
F6 B2 F7 107.1(8)
F8 B2 F7 111.2(8)
F5B B2B F6B 110.0(6)
F5B B2B F7B 112.0(7)
F6B B2B F7B 103.1(6)
F5B B2B F8B 113.5(7)
F6B B2B F8B 111.7(7)
F7B B2B F8B 106.0(6)

loop_
_geom_bond_atom_site_label_1
_geom_bond_atom_site_label_2
_geom_bond_distance
Fe1 C27 1.800(3)
Fe1 C28 1.817(3)
Fe1 P1 2.2536(9)
Fe1 P2 2.2618(9)
Fe1 S1 2.3254(9)
Fe1 S2 2.3345(9)
Ni1 P4 2.1799(9)
Ni1 P3 2.1855(9)
Ni1 S1 2.2190(8)
Ni1 S2 2.2535(9)
P1 C1 1.817(3)
P1 C7 1.825(3)
P1 C13 1.836(3)
P2 C21 1.816(3)
P2 C15 1.821(3)
P2 C14 1.833(3)
P3 C38 1.814(3)
P3 C32 1.819(3)
P3 C44 1.825(3)
P4 C52 1.806(3)
P4 C46 1.821(3)
P4 C45 1.841(3)
S1 C29 1.842(3)
S2 C31 1.837(3)
O1 C27 1.140(4)
O2 C28 1.139(4)
C1 C2 1.390(4)
C1 C6 1.395(5)
C2 C3 1.391(5)
C2 H2A 0.9500
C3 C4 1.363(5)
C3 H3A 0.9500
C4 C5 1.381(5)
C4 H4A 0.9500
C5 C6 1.383(5)
C5 H5A 0.9500
C6 H6A 0.9500
C7 C12 1.387(5)
C7 C8 1.392(5)
C8 C9 1.380(5)
C8 H8A 0.9500
C9 C10 1.365(6)
C9 H9A 0.9500
C10 C11 1.368(6)
C10 H10A 0.9500
C11 C12 1.397(5)
C11 H11A 0.9500
C12 H12A 0.9500
C13 C14 1.536(5)
C13 H13A 0.9900
C13 H13B 0.9900
C14 H14A 0.9900
C14 H14B 0.9900
C15 C20 1.385(5)
C15 C16 1.391(5)
C16 C17 1.392(6)
C16 H16A 0.9500
C17 C18 1.355(7)
C17 H17A 0.9500
C18 C19 1.389(6)
C18 H18A 0.9500
C19 C20 1.369(5)
C19 H19A 0.9500
C20 H20A 0.9500
C21 C26 1.394(4)
C21 C22 1.399(4)
C22 C23 1.390(5)
C22 H22A 0.9500
C23 C24 1.379(5)
C23 H23A 0.9500
C24 C25 1.368(5)
C24 H24A 0.9500
C25 C26 1.383(5)
C25 H25A 0.9500
C26 H26A 0.9500
C29 C30 1.524(5)
C29 H29A 0.9900
C29 H29B 0.9900
C30 C31 1.516(5)
C30 H30A 0.9900
C30 H30B 0.9900
C31 H31A 0.9900
C31 H31B 0.9900
C32 C33 1.393(5)
C32 C37 1.394(5)
C33 C34 1.388(6)
C33 H33A 0.9500
C34 C35 1.361(7)
C34 H34A 0.9500
C35 C36 1.359(6)
C35 H35A 0.9500
C36 C37 1.398(5)
C36 H36A 0.9500
C37 H37A 0.9500
C38 C43 1.365(5)
C38 C39 1.386(5)
C39 C40 1.382(6)
C39 H39A 0.9500
C40 C41 1.374(6)
C40 H40A 0.9500
C41 C42 1.347(5)
C41 H41A 0.9500
C42 C43 1.390(5)
C42 H42A 0.9500
C43 H43A 0.9500
C44 C45 1.523(4)
C44 H44A 0.9900
C44 H44B 0.9900
C45 H45A 0.9900
C45 H45B 0.9900
C46 C51 1.390(5)
C46 C47 1.391(5)
C47 C48 1.390(5)
C47 H47A 0.9500
C48 C49 1.379(6)
C48 H48A 0.9500
C49 C50 1.366(6)
C49 H49A 0.9500
C50 C51 1.388(5)
C50 H50A 0.9500
C51 H51A 0.9500
C52 C57 1.386(4)
C52 C53 1.394(4)
C53 C54 1.382(5)
C53 H53A 0.9500
C54 C55 1.355(5)
C54 H54A 0.9500
C55 C56 1.374(5)
C55 H55A 0.9500
C56 C57 1.393(5)
C56 H56A 0.9500
C57 H57A 0.9500
B1 F1 1.376(6)
B1 F4 1.377(6)
B1 F3 1.383(6)
B1 F2 1.385(7)
B1B F4B 1.378(6)
B1B F1B 1.378(6)
B1B F2B 1.380(7)
B1B F3B 1.384(6)
B2 F5 1.352(7)
B2 F6 1.353(7)
B2 F8 1.357(7)
B2 F7 1.359(7)
B2B F5B 1.343(6)
B2B F6B 1.363(6)
B2B F7B 1.364(6)
B2B F8B 1.365(6)

loop_
_platon_squeeze_void_nr
_platon_squeeze_void_average_x
_platon_squeeze_void_average_y
_platon_squeeze_void_average_z
_platon_squeeze_void_volume
_platon_squeeze_void_count_electrons
_platon_squeeze_void_content
1 0.169 0.181 0.203 436 182 ' '
2 -0.169 0.819 -0.203 436 182 ' '
